data_4328856
loop_
_publ_author_name
'Celedonio M. \'Alvarez'
'Ra\'ul Garc\'ia-Rodr\'iguez'
'Jose M. Mart\'in-Alvarez'
'Daniel Miguel'
'Jos\'e A. Turiel'

_publ_contact_author
;
     DANIEL MIGUEL
     IU CINQUIMA/Quimica Inorganica
     Facultad de Ciencias
     Universidad de Valladolid
     C/ Prado de la Magdalena s/n
     47005 Valladolid
     SPAIN
;
_publ_contact_author_email dmsj@qi.uva.es
_publ_contact_author_fax +34-983-423013
_publ_contact_author_phone +34-983-184096
_publ_section_title
;
 Macrocycle Formation by Proton-Template-Induced Dimerization of Complexes
 with (Alkoxoimino)pyridine
;
_journal_name_full 'Inorganic Chemistry'
_journal_page_first 3938
_journal_page_last 3940
_journal_paper_doi 10.1021/ic300196w
_journal_volume 51
_journal_year 2012
_chemical_formula_sum 'C24 H23 Cl Mn2 N4 O12'
_chemical_formula_weight 704.79
_chemical_name_systematic
; 
 ? 
;
_space_group_IT_number 29
_symmetry_cell_setting orthorhombic
_symmetry_space_group_name_Hall 'P 2c -2ac'
_symmetry_space_group_name_H-M 'P c a 21'
_atom_sites_solution_hydrogens geom
_atom_sites_solution_primary direct
_atom_sites_solution_secondary difmap
_audit_creation_method SHELXL-97
_cell_angle_alpha 90.00
_cell_angle_beta 90.00
_cell_angle_gamma 90.00
_cell_formula_units_Z 8
_cell_length_a 18.980(5)
_cell_length_b 10.061(3)
_cell_length_c 30.990(8)
_cell_measurement_reflns_used 936
_cell_measurement_temperature 293(2)
_cell_measurement_theta_max 23.07
_cell_measurement_theta_min 2.64
_cell_volume 5918(3)
_computing_cell_refinement 'Bruker SMART'
_computing_data_collection 'Bruker SMART'
_computing_data_reduction 'Bruker SAINT'
_computing_molecular_graphics 'Bruker SHELXTL'
_computing_publication_material 'Bruker SHELXTL'
_computing_structure_refinement 'SHELXL-97 (Sheldrick, 1997)'
_computing_structure_solution
;
 M. C. Burla, M. Camalli, B. Carrozzini, G. L. Cascarano, C. Giacovazzo, 
G. Polidori and R. Spagna. J. Appl. Cryst. (2003). 36, 1103.'
;
_diffrn_ambient_temperature 293(2)
_diffrn_measured_fraction_theta_full 0.997
_diffrn_measured_fraction_theta_max 0.997
_diffrn_measurement_device_type 'CCD area detector'
_diffrn_measurement_method 'phi and omega scans'
_diffrn_radiation_monochromator graphite
_diffrn_radiation_source 'fine-focus sealed tube'
_diffrn_radiation_type MoK\a
_diffrn_radiation_wavelength 0.71073
_diffrn_reflns_av_R_equivalents 0.0371
_diffrn_reflns_av_sigmaI/netI 0.0394
_diffrn_reflns_limit_h_max 20
_diffrn_reflns_limit_h_min -21
_diffrn_reflns_limit_k_max 6
_diffrn_reflns_limit_k_min -11
_diffrn_reflns_limit_l_max 34
_diffrn_reflns_limit_l_min -34
_diffrn_reflns_number 25090
_diffrn_reflns_theta_full 23.18
_diffrn_reflns_theta_max 23.18
_diffrn_reflns_theta_min 2.02
_exptl_absorpt_coefficient_mu 1.011
_exptl_absorpt_correction_T_max 1.000000
_exptl_absorpt_correction_T_min 0.705654
_exptl_absorpt_correction_type multi-scan
_exptl_absorpt_process_details SADABS
_exptl_crystal_colour RED
_exptl_crystal_density_diffrn 1.582
_exptl_crystal_description PRISM
_exptl_crystal_F_000 2864
_exptl_crystal_size_max 0.47
_exptl_crystal_size_mid 0.26
_exptl_crystal_size_min 0.21
_refine_diff_density_max 0.437
_refine_diff_density_min -0.435
_refine_diff_density_rms 0.058
_refine_ls_abs_structure_details 'Flack H D (1983), Acta Cryst. A39, 876-881'
_refine_ls_abs_structure_Flack 0.47(2)
_refine_ls_extinction_method none
_refine_ls_goodness_of_fit_ref 1.044
_refine_ls_hydrogen_treatment constr
_refine_ls_matrix_type full
_refine_ls_number_parameters 778
_refine_ls_number_reflns 8209
_refine_ls_number_restraints 1
_refine_ls_restrained_S_all 1.044
_refine_ls_R_factor_all 0.0524
_refine_ls_R_factor_gt 0.0411
_refine_ls_shift/su_max 0.001
_refine_ls_shift/su_mean 0.000
_refine_ls_structure_factor_coef Fsqd
_refine_ls_weighting_details 'calc w=1/[\s^2^(Fo^2^)+(0.0459P)^2^+5.9140P] where P=(Fo^2^+2Fc^2^)/3'
_refine_ls_weighting_scheme calc
_refine_ls_wR_factor_gt 0.0965
_refine_ls_wR_factor_ref 0.1033
_reflns_number_gt 7065
_reflns_number_total 8209
_reflns_threshold_expression >2sigma(I)
_cod_data_source_file ic300196w_si_002_3.cif
_cod_data_source_block Compound_4b_jt388b
_cod_original_cell_volume 5917(3)
_cod_database_code 4328856

loop_
_symmetry_equiv_pos_as_xyz
'x, y, z'
'-x, -y, z+1/2'
'x+1/2, -y, z'
'-x+1/2, y, z+1/2'

loop_
_atom_site_label
_atom_site_type_symbol
_atom_site_fract_x
_atom_site_fract_y
_atom_site_fract_z
_atom_site_U_iso_or_equiv
_atom_site_adp_type
_atom_site_occupancy
_atom_site_symmetry_multiplicity
_atom_site_calc_flag
_atom_site_refinement_flags
Mn1 Mn 0.71662(4) 1.01353(8) 0.71180(3) 0.0364(3) Uani 1 1 d .
Mn2 Mn 0.86887(4) 0.62421(9) 0.62224(3) 0.0389(2) Uani 1 1 d .
N1 N 0.7166(2) 1.0795(5) 0.64821(15) 0.0365(12) Uani 1 1 d .
N2 N 0.8217(2) 1.0407(5) 0.70097(16) 0.0346(11) Uani 1 1 d .
N3 N 0.8581(3) 0.7795(5) 0.57879(18) 0.0515(15) Uani 1 1 d .
N4 N 0.7618(3) 0.6329(5) 0.61640(19) 0.0500(14) Uani 1 1 d .
C1 C 0.7050(3) 1.1813(8) 0.7287(3) 0.0550(18) Uani 1 1 d .
O1 O 0.6970(3) 1.2890(6) 0.7410(2) 0.0866(19) Uani 1 1 d .
C2 C 0.6217(3) 0.9923(6) 0.7150(3) 0.0413(17) Uani 1 1 d .
O2 O 0.5614(2) 0.9800(6) 0.7197(2) 0.0725(18) Uani 1 1 d .
C3 C 0.7234(3) 0.9657(8) 0.7688(3) 0.0529(19) Uani 1 1 d .
O3 O 0.7240(3) 0.9439(8) 0.80447(18) 0.090(2) Uani 1 1 d .
C4 C 0.8722(4) 0.5089(7) 0.5777(3) 0.048(2) Uani 1 1 d .
O4 O 0.8708(3) 0.4358(5) 0.54914(19) 0.0681(15) Uani 1 1 d .
C5 C 0.8719(4) 0.4826(7) 0.6591(3) 0.0463(19) Uani 1 1 d .
O5 O 0.8738(3) 0.3906(5) 0.68082(19) 0.0767(16) Uani 1 1 d .
C6 C 0.9654(4) 0.6304(6) 0.6231(2) 0.0515(16) Uani 1 1 d .
O6 O 1.0249(3) 0.6311(6) 0.6236(2) 0.0918(19) Uani 1 1 d .
O7 O 0.73487(19) 0.8263(4) 0.68868(13) 0.0398(10) Uani 1 1 d .
H1 H 0.7914 0.8040 0.6813 0.09(3) Uiso 1 1 d R
O8 O 0.85548(18) 0.7611(4) 0.67037(13) 0.0386(10) Uani 1 1 d .
C11 C 0.6610(3) 1.1023(7) 0.6224(2) 0.0532(16) Uani 1 1 d .
H11 H 0.6162 1.0769 0.6315 0.064 Uiso 1 1 calc R
C12 C 0.6691(4) 1.1627(8) 0.5826(2) 0.070(2) Uani 1 1 d .
H12 H 0.6296 1.1776 0.5655 0.085 Uiso 1 1 calc R
C13 C 0.7346(4) 1.2015(8) 0.5677(3) 0.067(2) Uani 1 1 d .
H13 H 0.7397 1.2444 0.5413 0.081 Uiso 1 1 calc R
C14 C 0.7914(4) 1.1746(7) 0.5931(2) 0.0567(18) Uani 1 1 d .
H14 H 0.8365 1.1962 0.5838 0.068 Uiso 1 1 calc R
C15 C 0.7816(3) 1.1142(6) 0.6335(2) 0.0419(14) Uani 1 1 d .
C16 C 0.8382(3) 1.0868(6) 0.6637(2) 0.0427(15) Uani 1 1 d .
H16 H 0.8850 1.1023 0.6563 0.051 Uiso 1 1 calc R
C17 C 0.8788(4) 1.0111(7) 0.7322(3) 0.051(2) Uani 1 1 d .
H17A H 0.8680 1.0540 0.7594 0.061 Uiso 1 1 calc R
H17B H 0.9226 1.0482 0.7215 0.061 Uiso 1 1 calc R
C18 C 0.8885(3) 0.8641(8) 0.7398(2) 0.0551(19) Uani 1 1 d .
H18A H 0.9234 0.8519 0.7623 0.066 Uiso 1 1 calc R
H18B H 0.8444 0.8275 0.7503 0.066 Uiso 1 1 calc R
C19 C 0.9111(3) 0.7864(7) 0.7005(2) 0.0491(17) Uani 1 1 d .
H19A H 0.9482 0.8352 0.6859 0.059 Uiso 1 1 calc R
H19B H 0.9307 0.7021 0.7098 0.059 Uiso 1 1 calc R
C31 C 0.9084(5) 0.8520(7) 0.5603(3) 0.075(2) Uani 1 1 d .
H31 H 0.9544 0.8451 0.5705 0.091 Uiso 1 1 calc R
C32 C 0.8941(9) 0.9375(9) 0.5264(3) 0.115(5) Uani 1 1 d .
H32 H 0.9307 0.9834 0.5132 0.138 Uiso 1 1 calc R
C33 C 0.8297(10) 0.9542(13) 0.5127(4) 0.128(6) Uani 1 1 d .
H33 H 0.8208 1.0137 0.4904 0.153 Uiso 1 1 calc R
C34 C 0.7750(7) 0.8847(11) 0.5310(4) 0.115(5) Uani 1 1 d .
H34 H 0.7292 0.8947 0.5210 0.138 Uiso 1 1 calc R
C35 C 0.7903(5) 0.7983(8) 0.5652(2) 0.063(2) Uani 1 1 d .
C36 C 0.7394(4) 0.7176(9) 0.5887(3) 0.078(3) Uani 1 1 d .
H36 H 0.6914 0.7275 0.5837 0.093 Uiso 1 1 calc R
C37 C 0.7101(4) 0.5560(8) 0.6404(4) 0.083(3) Uani 1 1 d .
H37A H 0.7191 0.4621 0.6359 0.100 Uiso 1 1 calc R
H37B H 0.6635 0.5755 0.6293 0.100 Uiso 1 1 calc R
C38 C 0.7119(4) 0.5860(7) 0.6892(3) 0.076(3) Uani 1 1 d .
H38A H 0.6823 0.5213 0.7037 0.091 Uiso 1 1 calc R
H38B H 0.7597 0.5725 0.6994 0.091 Uiso 1 1 calc R
C39 C 0.6888(4) 0.7208(7) 0.7030(3) 0.074(2) Uani 1 1 d .
H39A H 0.6419 0.7372 0.6918 0.089 Uiso 1 1 calc R
H39B H 0.6861 0.7230 0.7342 0.089 Uiso 1 1 calc R
Mn51 Mn 0.53851(4) 0.47991(9) 0.81763(3) 0.0341(2) Uani 1 1 d .
Mn52 Mn 0.38866(4) 0.86336(9) 0.91043(3) 0.0394(2) Uani 1 1 d .
N51 N 0.5402(2) 0.4131(5) 0.88075(17) 0.0420(13) Uani 1 1 d .
N52 N 0.4333(2) 0.4496(5) 0.82943(16) 0.0362(12) Uani 1 1 d .
N53 N 0.4081(3) 0.7078(5) 0.95269(17) 0.0442(13) Uani 1 1 d .
N54 N 0.4969(2) 0.8602(5) 0.91103(18) 0.0400(11) Uani 1 1 d .
C51 C 0.6338(4) 0.5048(6) 0.8119(3) 0.0457(19) Uani 1 1 d .
O51 O 0.6922(3) 0.5179(5) 0.8074(2) 0.0641(16) Uani 1 1 d .
C52 C 0.5501(3) 0.3128(7) 0.7995(2) 0.0475(16) Uani 1 1 d .
O52 O 0.5600(3) 0.2050(5) 0.7873(2) 0.0808(17) Uani 1 1 d .
C53 C 0.5303(3) 0.5265(7) 0.7616(3) 0.0468(18) Uani 1 1 d .
O53 O 0.5267(3) 0.5503(8) 0.7247(2) 0.0884(18) Uani 1 1 d .
C54 C 0.2934(4) 0.8535(7) 0.9121(3) 0.0557(17) Uani 1 1 d .
O54 O 0.2326(3) 0.8531(6) 0.9146(2) 0.0890(18) Uani 1 1 d .
C55 C 0.3867(4) 0.9770(7) 0.9560(3) 0.0473(18) Uani 1 1 d .
O55 O 0.3849(3) 1.0443(6) 0.9850(2) 0.0807(16) Uani 1 1 d .
C56 C 0.3807(4) 1.0051(7) 0.8745(3) 0.048(2) Uani 1 1 d .
O56 O 0.3752(3) 1.0981(5) 0.85293(19) 0.0726(15) Uani 1 1 d .
O57 O 0.5209(2) 0.6668(4) 0.84051(13) 0.0385(10) Uani 1 1 d .
H2 H 0.4665 0.6824 0.8489 0.11(3) Uiso 1 1 d R
O58 O 0.40010(19) 0.7296(4) 0.86207(13) 0.0382(10) Uani 1 1 d .
C61 C 0.5969(3) 0.3894(6) 0.9059(2) 0.0515(16) Uani 1 1 d .
H61 H 0.6412 0.4143 0.8961 0.062 Uiso 1 1 calc R
C62 C 0.5913(4) 0.3296(8) 0.9456(2) 0.0625(19) Uani 1 1 d .
H62 H 0.6313 0.3180 0.9625 0.075 Uiso 1 1 calc R
C63 C 0.5279(5) 0.2875(8) 0.9605(3) 0.070(2) Uani 1 1 d .
H63 H 0.5243 0.2445 0.9870 0.084 Uiso 1 1 calc R
C64 C 0.4682(4) 0.3101(6) 0.9352(2) 0.0532(17) Uani 1 1 d .
H64 H 0.4238 0.2832 0.9446 0.064 Uiso 1 1 calc R
C65 C 0.4765(3) 0.3731(5) 0.89612(18) 0.0366(14) Uani 1 1 d .
C66 C 0.4183(3) 0.4018(6) 0.8669(2) 0.0442(16) Uani 1 1 d .
H66 H 0.3719 0.3861 0.8750 0.053 Uiso 1 1 calc R
C67 C 0.3743(4) 0.4821(7) 0.8002(3) 0.0479(19) Uani 1 1 d .
H67A H 0.3311 0.4471 0.8124 0.058 Uiso 1 1 calc R
H67B H 0.3820 0.4381 0.7728 0.058 Uiso 1 1 calc R
C68 C 0.3653(3) 0.6274(7) 0.7924(2) 0.0482(17) Uani 1 1 d .
H68A H 0.3294 0.6395 0.7705 0.058 Uiso 1 1 calc R
H68B H 0.4091 0.6626 0.7810 0.058 Uiso 1 1 calc R
C69 C 0.3448(3) 0.7081(7) 0.8320(2) 0.0481(16) Uani 1 1 d .
H69A H 0.3272 0.7938 0.8225 0.058 Uiso 1 1 calc R
H69B H 0.3065 0.6628 0.8466 0.058 Uiso 1 1 calc R
C71 C 0.3639(5) 0.6317(7) 0.9748(2) 0.067(2) Uani 1 1 d .
H71 H 0.3160 0.6387 0.9687 0.080 Uiso 1 1 calc R
C72 C 0.3850(6) 0.5412(8) 1.0067(3) 0.085(3) Uani 1 1 d .
H72 H 0.3520 0.4884 1.0208 0.102 Uiso 1 1 calc R
C73 C 0.4563(6) 0.5317(10) 1.0169(3) 0.090(3) Uani 1 1 d .
H73 H 0.4720 0.4759 1.0389 0.108 Uiso 1 1 calc R
C74 C 0.5022(5) 0.6078(7) 0.9935(2) 0.071(2) Uani 1 1 d .
H74 H 0.5503 0.6009 0.9988 0.085 Uiso 1 1 calc R
C75 C 0.4787(4) 0.6949(7) 0.9619(2) 0.057(2) Uani 1 1 d .
C76 C 0.5248(4) 0.7786(7) 0.9377(2) 0.0546(18) Uani 1 1 d .
H76 H 0.5734 0.7740 0.9411 0.065 Uiso 1 1 calc R
C77 C 0.5427(3) 0.9448(8) 0.8848(3) 0.0589(19) Uani 1 1 d .
H77A H 0.5911 0.9337 0.8941 0.071 Uiso 1 1 calc R
H77B H 0.5298 1.0372 0.8891 0.071 Uiso 1 1 calc R
C78 C 0.5370(4) 0.9109(6) 0.8371(2) 0.0573(19) Uani 1 1 d .
H78A H 0.5634 0.9760 0.8206 0.069 Uiso 1 1 calc R
H78B H 0.4880 0.9176 0.8284 0.069 Uiso 1 1 calc R
C79 C 0.5642(4) 0.7715(6) 0.8258(2) 0.0531(17) Uani 1 1 d .
H79A H 0.5688 0.7647 0.7947 0.064 Uiso 1 1 calc R
H79B H 0.6108 0.7606 0.8382 0.064 Uiso 1 1 calc R
Cl90 Cl 0.02097(9) 0.1837(2) 0.59606(7) 0.0714(6) Uani 1 1 d .
Cl95 Cl 0.73637(10) 0.6514(3) 0.93703(8) 0.0888(7) Uani 1 1 d .
O91 O -0.0376(4) 0.2161(13) 0.5766(5) 0.233(7) Uani 1 1 d .
O92 O 0.0097(5) 0.0698(14) 0.6173(6) 0.265(9) Uani 1 1 d .
O93 O 0.0339(17) 0.270(3) 0.6214(8) 0.51(2) Uani 1 1 d .
O94 O 0.0732(6) 0.1853(19) 0.5721(5) 0.290(9) Uani 1 1 d .
O96 O 0.7560(3) 0.5427(8) 0.9086(2) 0.122(3) Uani 1 1 d .
O97 O 0.6996(6) 0.6051(11) 0.9703(3) 0.206(6) Uani 1 1 d .
O98 O 0.6889(6) 0.7336(18) 0.9155(5) 0.285(8) Uani 1 1 d .
O99 O 0.7958(4) 0.7172(9) 0.9493(3) 0.160(4) Uani 1 1 d .

loop_
_atom_site_aniso_label
_atom_site_aniso_U_11
_atom_site_aniso_U_22
_atom_site_aniso_U_33
_atom_site_aniso_U_23
_atom_site_aniso_U_13
_atom_site_aniso_U_12
Mn1 0.0268(5) 0.0362(5) 0.0462(6) -0.0064(4) 0.0054(4) -0.0021(4)
Mn2 0.0370(5) 0.0376(5) 0.0420(5) 0.0002(5) 0.0033(4) 0.0041(4)
N1 0.036(3) 0.033(3) 0.040(3) 0.000(2) 0.001(2) 0.001(2)
N2 0.027(2) 0.031(3) 0.046(3) -0.001(2) 0.004(2) -0.001(2)
N3 0.079(4) 0.036(3) 0.039(3) -0.010(3) -0.004(3) 0.009(3)
N4 0.040(3) 0.044(3) 0.066(4) -0.029(3) 0.000(3) 0.001(3)
C1 0.029(3) 0.055(5) 0.082(5) -0.006(4) 0.008(3) -0.003(3)
O1 0.079(4) 0.046(3) 0.135(5) -0.037(4) 0.024(3) -0.008(3)
C2 0.037(4) 0.046(4) 0.041(4) -0.020(3) 0.004(3) -0.002(3)
O2 0.031(3) 0.100(4) 0.086(4) -0.037(3) 0.016(3) -0.008(3)
C3 0.040(4) 0.056(4) 0.063(6) -0.005(4) 0.004(3) 0.004(3)
O3 0.082(4) 0.152(6) 0.035(3) 0.008(4) 0.005(3) -0.021(4)
C4 0.044(4) 0.046(4) 0.054(5) 0.012(4) -0.001(3) 0.005(3)
O4 0.100(4) 0.053(3) 0.051(3) -0.015(3) 0.017(3) -0.006(3)
C5 0.047(4) 0.047(4) 0.045(5) -0.009(4) 0.003(3) 0.007(3)
O5 0.105(4) 0.060(4) 0.065(4) 0.019(3) 0.011(3) 0.014(3)
C6 0.050(4) 0.054(4) 0.051(4) -0.003(3) 0.003(4) 0.008(3)
O6 0.036(3) 0.123(5) 0.117(5) -0.013(4) 0.014(3) 0.006(3)
O7 0.028(2) 0.035(2) 0.056(3) -0.0005(19) 0.0137(18) -0.0036(18)
O8 0.0282(19) 0.041(2) 0.047(3) -0.009(2) -0.0022(17) 0.0042(17)
C11 0.044(3) 0.062(4) 0.054(4) 0.003(4) -0.001(3) 0.000(3)
C12 0.073(5) 0.082(6) 0.057(5) -0.001(4) -0.019(4) 0.018(4)
C13 0.068(6) 0.075(6) 0.059(5) 0.015(4) 0.003(4) 0.005(4)
C14 0.053(4) 0.049(4) 0.069(5) 0.004(4) 0.019(4) -0.002(3)
C15 0.042(3) 0.031(3) 0.052(4) -0.004(3) 0.010(3) -0.001(3)
C16 0.029(3) 0.034(3) 0.066(5) -0.008(3) 0.010(3) -0.002(3)
C17 0.035(4) 0.061(5) 0.058(5) -0.018(3) -0.017(3) 0.005(3)
C18 0.041(4) 0.076(6) 0.048(4) -0.012(4) -0.016(3) 0.017(3)
C19 0.036(3) 0.063(4) 0.048(4) 0.000(3) -0.009(3) 0.013(3)
C31 0.128(7) 0.043(4) 0.055(5) 0.009(4) 0.023(5) 0.005(5)
C32 0.252(16) 0.051(5) 0.042(5) 0.006(4) 0.028(7) 0.033(8)
C33 0.25(2) 0.073(8) 0.061(7) 0.019(6) -0.023(9) 0.048(11)
C34 0.173(12) 0.076(7) 0.095(8) -0.039(6) -0.082(8) 0.067(8)
C35 0.083(6) 0.059(5) 0.046(4) -0.019(4) -0.024(4) 0.023(4)
C36 0.049(4) 0.079(6) 0.106(7) -0.053(6) -0.039(5) 0.035(5)
C37 0.049(5) 0.050(5) 0.151(10) -0.041(6) 0.012(5) -0.010(4)
C38 0.067(5) 0.034(4) 0.127(8) 0.003(4) 0.047(5) -0.007(4)
C39 0.058(4) 0.042(4) 0.123(7) -0.018(4) 0.045(4) -0.015(4)
Mn51 0.0282(5) 0.0367(5) 0.0376(6) -0.0053(4) 0.0061(4) 0.0008(4)
Mn52 0.0365(4) 0.0395(5) 0.0421(5) -0.0039(5) 0.0050(4) 0.0064(4)
N51 0.034(3) 0.033(3) 0.059(3) -0.008(3) 0.000(2) 0.004(2)
N52 0.028(2) 0.028(3) 0.053(4) -0.011(3) -0.002(2) 0.001(2)
N53 0.060(3) 0.032(3) 0.040(3) 0.002(2) 0.004(3) -0.001(3)
N54 0.032(2) 0.041(3) 0.047(3) -0.017(3) -0.004(3) 0.004(2)
C51 0.037(4) 0.047(4) 0.053(5) -0.010(3) 0.015(4) 0.000(3)
O51 0.035(3) 0.086(4) 0.072(4) -0.011(3) 0.009(3) -0.003(2)
C52 0.041(3) 0.048(4) 0.053(4) -0.006(3) 0.011(3) -0.005(3)
O52 0.093(4) 0.042(3) 0.108(5) -0.021(3) 0.026(3) -0.001(3)
C53 0.032(3) 0.056(4) 0.053(5) -0.003(4) 0.007(3) -0.006(3)
O53 0.078(4) 0.130(5) 0.057(4) 0.012(4) 0.003(3) 0.000(4)
C54 0.048(4) 0.053(4) 0.065(4) -0.013(4) 0.010(4) 0.009(3)
O54 0.043(3) 0.106(5) 0.118(5) -0.022(4) 0.013(3) -0.002(3)
C55 0.049(4) 0.052(4) 0.041(4) 0.000(4) 0.015(3) 0.012(3)
O55 0.104(5) 0.078(4) 0.059(4) -0.017(3) 0.005(3) 0.017(3)
C56 0.046(4) 0.050(5) 0.049(5) -0.004(3) 0.000(4) 0.008(3)
O56 0.097(4) 0.050(3) 0.070(4) 0.012(3) -0.006(3) 0.010(3)
O57 0.041(2) 0.030(2) 0.045(2) -0.0082(18) 0.0150(19) -0.0064(18)
O58 0.032(2) 0.047(2) 0.036(2) -0.0063(19) 0.0014(17) 0.0033(18)
C61 0.043(3) 0.056(4) 0.056(4) -0.007(4) 0.000(3) 0.013(3)
C62 0.068(5) 0.068(5) 0.051(4) 0.009(4) 0.005(4) 0.017(4)
C63 0.108(7) 0.055(5) 0.047(4) 0.014(4) 0.014(5) 0.023(5)
C64 0.060(4) 0.040(4) 0.059(5) 0.009(4) 0.019(4) 0.004(3)
C65 0.037(3) 0.025(3) 0.048(4) -0.008(3) 0.010(3) 0.000(2)
C66 0.036(3) 0.029(3) 0.068(5) -0.002(3) 0.017(3) -0.004(3)
C67 0.030(3) 0.062(5) 0.052(5) -0.010(3) 0.002(3) -0.003(3)
C68 0.043(4) 0.067(5) 0.035(4) -0.009(3) -0.005(3) 0.009(3)
C69 0.040(3) 0.059(4) 0.046(4) -0.007(3) -0.008(3) 0.004(3)
C71 0.091(5) 0.060(5) 0.050(4) -0.005(4) 0.015(4) 0.002(4)
C72 0.156(9) 0.041(4) 0.057(5) 0.007(4) 0.041(6) 0.006(5)
C73 0.144(9) 0.069(6) 0.056(5) -0.014(5) -0.035(6) 0.037(6)
C74 0.112(7) 0.059(5) 0.043(4) 0.005(4) -0.013(4) 0.019(5)
C75 0.076(5) 0.044(4) 0.051(4) -0.014(3) -0.021(4) 0.017(4)
C76 0.049(4) 0.059(5) 0.055(4) -0.015(4) -0.013(3) 0.006(4)
C77 0.042(4) 0.052(4) 0.082(5) -0.018(4) 0.009(3) -0.012(3)
C78 0.069(5) 0.038(4) 0.066(5) 0.000(3) 0.027(3) -0.007(3)
C79 0.057(4) 0.042(4) 0.061(4) 0.003(3) 0.023(3) -0.006(3)
Cl90 0.0441(10) 0.0991(16) 0.0709(13) 0.0206(12) 0.0036(9) 0.0072(10)
Cl95 0.0385(10) 0.1223(19) 0.1057(17) -0.0401(15) 0.0107(10) -0.0056(11)
O91 0.072(5) 0.281(15) 0.345(17) 0.155(13) -0.027(7) 0.030(7)
O92 0.122(8) 0.225(12) 0.45(2) 0.194(15) -0.054(11) 0.006(8)
O93 0.71(5) 0.50(4) 0.31(3) -0.27(3) -0.02(3) -0.18(3)
O94 0.107(7) 0.47(2) 0.289(16) 0.006(16) 0.108(9) -0.007(10)
O96 0.074(4) 0.160(6) 0.131(6) -0.081(5) 0.035(4) -0.018(4)
O97 0.258(12) 0.229(11) 0.130(7) -0.083(7) 0.123(8) -0.148(9)
O98 0.149(8) 0.41(2) 0.301(17) -0.038(16) -0.074(10) 0.178(12)
O99 0.071(4) 0.174(8) 0.237(10) -0.107(8) 0.010(5) -0.029(5)

loop_
_atom_type_symbol
_atom_type_description
_atom_type_scat_dispersion_real
_atom_type_scat_dispersion_imag
_atom_type_scat_source
C C 0.0033 0.0016 'International Tables Vol C Tables 4.2.6.8 and 6.1.1.4'
H H 0.0000 0.0000 'International Tables Vol C Tables 4.2.6.8 and 6.1.1.4'
N N 0.0061 0.0033 'International Tables Vol C Tables 4.2.6.8 and 6.1.1.4'
O O 0.0106 0.0060 'International Tables Vol C Tables 4.2.6.8 and 6.1.1.4'
Cl Cl 0.1484 0.1585 'International Tables Vol C Tables 4.2.6.8 and 6.1.1.4'
Mn Mn 0.3368 0.7283 'International Tables Vol C Tables 4.2.6.8 and 6.1.1.4'

loop_
_geom_angle_atom_site_label_1
_geom_angle_atom_site_label_2
_geom_angle_atom_site_label_3
_geom_angle
C1 Mn1 C2 88.4(3)
C1 Mn1 C3 88.5(4)
C2 Mn1 C3 89.2(4)
C1 Mn1 N2 92.5(2)
C2 Mn1 N2 173.6(3)
C3 Mn1 N2 97.1(3)
C1 Mn1 O7 175.6(3)
C2 Mn1 O7 94.5(2)
C3 Mn1 O7 94.8(3)
N2 Mn1 O7 84.26(17)
C1 Mn1 N1 88.7(3)
C2 Mn1 N1 95.1(3)
C3 Mn1 N1 174.7(3)
N2 Mn1 N1 78.57(19)
O7 Mn1 N1 87.83(18)
C4 Mn2 C5 88.6(3)
C4 Mn2 C6 89.9(3)
C5 Mn2 C6 89.2(3)
C4 Mn2 N4 89.7(3)
C5 Mn2 N4 96.9(3)
C6 Mn2 N4 173.9(3)
C4 Mn2 O8 174.2(3)
C5 Mn2 O8 94.2(3)
C6 Mn2 O8 95.2(2)
N4 Mn2 O8 84.97(17)
C4 Mn2 N3 89.5(3)
C5 Mn2 N3 175.6(3)
C6 Mn2 N3 94.7(3)
N4 Mn2 N3 79.2(2)
O8 Mn2 N3 87.35(18)
C11 N1 C15 118.0(5)
C11 N1 Mn1 128.2(4)
C15 N1 Mn1 113.5(4)
C16 N2 C17 118.8(5)
C16 N2 Mn1 115.8(4)
C17 N2 Mn1 125.4(5)
C31 N3 C35 117.9(7)
C31 N3 Mn2 128.4(6)
C35 N3 Mn2 113.4(5)
C36 N4 C37 118.2(7)
C36 N4 Mn2 114.7(5)
C37 N4 Mn2 127.1(6)
O1 C1 Mn1 178.0(7)
O2 C2 Mn1 175.9(7)
O3 C3 Mn1 174.6(7)
O4 C4 Mn2 176.6(7)
O5 C5 Mn2 177.3(7)
O6 C6 Mn2 178.4(6)
C39 O7 Mn1 117.8(3)
C19 O8 Mn2 120.2(3)
N1 C11 C12 121.2(6)
C13 C12 C11 121.4(7)
C14 C13 C12 117.5(7)
C13 C14 C15 119.8(6)
N1 C15 C14 122.0(6)
N1 C15 C16 114.0(5)
C14 C15 C16 124.0(6)
N2 C16 C15 117.9(5)
N2 C17 C18 112.8(5)
C19 C18 C17 114.6(7)
O8 C19 C18 114.1(5)
N3 C31 C32 121.6(11)
C33 C32 C31 120.8(13)
C32 C33 C34 120.5(11)
C33 C34 C35 118.2(11)
N3 C35 C34 120.9(10)
N3 C35 C36 113.2(6)
C34 C35 C36 125.9(9)
N4 C36 C35 119.1(6)
N4 C37 C38 112.5(6)
C39 C38 C37 116.9(8)
O7 C39 C38 113.9(5)
C52 Mn51 C53 87.2(3)
C52 Mn51 C51 88.7(3)
C53 Mn51 C51 87.5(4)
C52 Mn51 O57 176.8(2)
C53 Mn51 O57 94.6(3)
C51 Mn51 O57 94.0(2)
C52 Mn51 N52 92.1(2)
C53 Mn51 N52 97.2(2)
C51 Mn51 N52 175.3(3)
O57 Mn51 N52 85.14(17)
C52 Mn51 N51 89.5(3)
C53 Mn51 N51 174.4(3)
C51 Mn51 N51 96.9(3)
O57 Mn51 N51 88.47(18)
N52 Mn51 N51 78.38(19)
C54 Mn52 C56 88.7(3)
C54 Mn52 C55 89.6(3)
C56 Mn52 C55 88.9(4)
C54 Mn52 O58 95.2(3)
C56 Mn52 O58 94.4(3)
C55 Mn52 O58 174.2(3)
C54 Mn52 N54 175.5(3)
C56 Mn52 N54 95.8(3)
C55 Mn52 N54 91.3(3)
O58 Mn52 N54 83.65(17)
C54 Mn52 N53 96.8(3)
C56 Mn52 N53 174.2(3)
C55 Mn52 N53 89.3(3)
O58 Mn52 N53 86.96(18)
N54 Mn52 N53 78.7(2)
C61 N51 C65 117.0(5)
C61 N51 Mn51 128.1(4)
C65 N51 Mn51 114.4(4)
C66 N52 C67 117.8(5)
C66 N52 Mn51 115.5(4)
C67 N52 Mn51 126.6(5)
C71 N53 C75 117.1(6)
C71 N53 Mn52 130.4(5)
C75 N53 Mn52 112.1(5)
C76 N54 C77 119.0(6)
C76 N54 Mn52 115.5(5)
C77 N54 Mn52 125.5(5)
O51 C51 Mn51 178.2(8)
O52 C52 Mn51 177.7(6)
O53 C53 Mn51 176.4(7)
O54 C54 Mn52 176.2(7)
O55 C55 Mn52 178.0(7)
O56 C56 Mn52 177.5(7)
C79 O57 Mn51 118.7(3)
C69 O58 Mn52 120.5(3)
N51 C61 C62 122.2(6)
C63 C62 C61 120.7(7)
C62 C63 C64 118.5(7)
C65 C64 C63 118.5(6)
N51 C65 C64 123.1(6)
N51 C65 C66 113.5(5)
C64 C65 C66 123.5(6)
N52 C66 C65 117.8(5)
N52 C67 C68 113.8(6)
C67 C68 C69 114.9(6)
O58 C69 C68 114.9(5)
N53 C71 C72 123.9(8)
C73 C72 C71 118.9(9)
C74 C73 C72 117.3(8)
C73 C74 C75 121.6(8)
N53 C75 C74 121.3(8)
N53 C75 C76 115.6(6)
C74 C75 C76 123.2(7)
N54 C76 C75 117.6(6)
N54 C77 C78 111.6(5)
C77 C78 C79 113.7(6)
O57 C79 C78 114.3(5)
O93 Cl90 O94 102.6(15)
O93 Cl90 O91 107.2(18)
O94 Cl90 O91 113.6(10)
O93 Cl90 O92 109.5(17)
O94 Cl90 O92 115.7(11)
O91 Cl90 O92 107.8(7)
O97 Cl95 O99 112.9(7)
O97 Cl95 O98 103.8(9)
O99 Cl95 O98 112.4(9)
O97 Cl95 O96 110.0(6)
O99 Cl95 O96 108.8(4)
O98 Cl95 O96 108.8(8)

loop_
_geom_bond_atom_site_label_1
_geom_bond_atom_site_label_2
_geom_bond_distance
Mn1 C1 1.782(8)
Mn1 C2 1.817(7)
Mn1 C3 1.834(9)
Mn1 N2 2.041(4)
Mn1 O7 2.044(4)
Mn1 N1 2.079(5)
Mn2 C4 1.806(9)
Mn2 C5 1.827(8)
Mn2 C6 1.833(7)
Mn2 N4 2.043(5)
Mn2 O8 2.046(4)
Mn2 N3 2.073(6)
N1 C11 1.343(8)
N1 C15 1.361(7)
N2 C16 1.283(8)
N2 C17 1.482(9)
N3 C31 1.331(10)
N3 C35 1.366(9)
N4 C36 1.282(10)
N4 C37 1.453(10)
C1 O1 1.157(8)
C2 O2 1.160(8)
C3 O3 1.128(10)
C4 O4 1.150(9)
C5 O5 1.145(8)
C6 O6 1.130(7)
O7 C39 1.444(7)
O8 C19 1.433(7)
C11 C12 1.385(10)
C12 C13 1.383(11)
C13 C14 1.362(10)
C14 C15 1.404(10)
C15 C16 1.452(9)
C17 C18 1.509(10)
C18 C19 1.509(9)
C31 C32 1.386(12)
C32 C33 1.304(18)
C33 C34 1.374(18)
C34 C35 1.400(13)
C35 C36 1.457(12)
C37 C38 1.544(13)
C38 C39 1.487(9)
Mn51 C52 1.786(7)
Mn51 C53 1.805(9)
Mn51 C51 1.835(7)
Mn51 O57 2.037(4)
Mn51 N52 2.052(5)
Mn51 N51 2.069(5)
Mn52 C54 1.812(7)
Mn52 C56 1.816(8)
Mn52 C55 1.818(8)
Mn52 O58 2.026(4)
Mn52 N54 2.054(4)
Mn52 N53 2.074(5)
N51 C61 1.350(8)
N51 C65 1.362(7)
N52 C66 1.290(8)
N52 C67 1.477(9)
N53 C71 1.327(9)
N53 C75 1.376(9)
N54 C76 1.279(9)
N54 C77 1.463(9)
C51 O51 1.124(8)
C52 O52 1.164(8)
C53 O53 1.171(9)
C54 O54 1.155(7)
C55 O55 1.125(9)
C56 O56 1.155(9)
O57 C79 1.412(7)
O58 C69 1.422(7)
C61 C62 1.374(10)
C62 C63 1.355(10)
C63 C64 1.398(10)
C64 C65 1.376(9)
C65 C66 1.456(8)
C67 C68 1.491(9)
C68 C69 1.521(9)
C71 C72 1.403(12)
C72 C73 1.392(14)
C73 C74 1.370(13)
C74 C75 1.387(10)
C75 C76 1.428(11)
C77 C78 1.522(10)
C78 C79 1.536(9)
Cl90 O93 1.199(17)
Cl90 O94 1.239(9)
Cl90 O91 1.307(8)
Cl90 O92 1.338(11)
Cl95 O97 1.329(8)
Cl95 O99 1.363(7)
Cl95 O98 1.393(11)
Cl95 O96 1.454(7)
